data_7251498
loop_
_publ_author_name
'Garc\'ia-Raso, \'Angel'
'Rocha, Mariana'
'Terr\'on, \'Angel'
'Fiol, Juan J.'
'L\'opez-Zafra, Adela'
'Rodr\'iguez, Carlos A.'
'V\'azquez-L\'opez, Ezequiel M.'
'Barcel\'o-Oliver, Miquel'
'Frontera, Antonio'

_publ_section_title
;
 The crucial role of lattice water in directing supramolecular networks of
 deferiprone analogues: a combined X-ray and DFT study
;
_journal_issue 5
_journal_name_full CrystEngComm
_journal_page_first 951
_journal_page_last 961
_journal_paper_doi 10.1039/D5CE01136A
_journal_volume 28
_journal_year 2026
_chemical_formula_moiety 'C8 H11 N O5 S, H2 O'
_chemical_formula_sum 'C8 H13 N O6 S'
_chemical_formula_weight 251.25
_space_group_crystal_system orthorhombic
_space_group_IT_number 19
_space_group_name_Hall 'P 2ac 2ab'
_space_group_name_H-M_alt 'P 21 21 21'
_atom_sites_solution_hydrogens mixed
_atom_sites_solution_primary dual
_audit_creation_date 2023-10-11
_audit_creation_method
;
Olex2 1.5
(compiled 2023.08.24 svn.re1ec1418 for OlexSys, GUI svn.r6817)
;
_audit_update_record
;
2025-11-24 deposited with the CCDC.	2026-01-06 downloaded from the CCDC.
;
_cell_angle_alpha 90
_cell_angle_beta 90
_cell_angle_gamma 90
_cell_formula_units_Z 4
_cell_length_a 6.8391(3)
_cell_length_b 11.2218(5)
_cell_length_c 13.7253(6)
_cell_measurement_reflns_used 9130
_cell_measurement_temperature 100.00
_cell_measurement_theta_max 68.29
_cell_measurement_theta_min 3.22
_cell_volume 1053.38(8)
_computing_cell_refinement 'Bruker Apex4, 2021'
_computing_data_collection 'Bruker Apex4, 2021'
_computing_data_reduction 'SAINT v8.40A (Bruker, 2019)'
_computing_molecular_graphics 'Olex2-1.3 (Dolomanov et al., 2009)'
_computing_publication_material 'Olex2-1.3 (Dolomanov et al., 2009)'
_computing_structure_refinement 'XL (Sheldrick, 2008)'
_computing_structure_solution 'XT (Sheldrick, 2015)'
_diffrn_ambient_temperature 100.00
_diffrn_measured_fraction_theta_full 0.989
_diffrn_measured_fraction_theta_max 0.989
_diffrn_measurement_device_type 'Bruker D8 Venture'
_diffrn_measurement_method '\f and \w scans'
_diffrn_radiation_monochromator multilayer
_diffrn_radiation_type CuK\a
_diffrn_radiation_wavelength 1.54178
_diffrn_reflns_av_R_equivalents 0.0468
_diffrn_reflns_av_unetI/netI 0.0322
_diffrn_reflns_Laue_measured_fraction_full 0.989
_diffrn_reflns_Laue_measured_fraction_max 0.989
_diffrn_reflns_limit_h_max 8
_diffrn_reflns_limit_h_min -7
_diffrn_reflns_limit_k_max 13
_diffrn_reflns_limit_k_min -13
_diffrn_reflns_limit_l_max 16
_diffrn_reflns_limit_l_min -16
_diffrn_reflns_number 24647
_diffrn_reflns_point_group_measured_fraction_full 0.977
_diffrn_reflns_point_group_measured_fraction_max 0.977
_diffrn_reflns_theta_full 67.679
_diffrn_reflns_theta_max 68.285
_diffrn_reflns_theta_min 5.091
_diffrn_source 'high brilliance microfocus sealed tube'
_diffrn_source_current 1.2
_diffrn_source_power 0.06
_diffrn_source_voltage 50.0
_diffrn_standards_number 0
_exptl_absorpt_coefficient_mu 2.922
_exptl_absorpt_correction_T_max 0.7531
_exptl_absorpt_correction_T_min 0.4148
_exptl_absorpt_correction_type multi-scan
_exptl_absorpt_process_details
;
SADABS-2016/2 (Bruker,2016) was used for absorption correction.
wR2(int) was 0.1561 before and 0.0869 after correction.
The Ratio of minimum to maximum transmission is 0.5508.
The \l/2 correction factor is Not present.
;
_exptl_crystal_colour colourless
_exptl_crystal_colour_primary colourless
_exptl_crystal_density_diffrn 1.584
_exptl_crystal_description prism
_exptl_crystal_F_000 528
_exptl_crystal_size_max 0.49
_exptl_crystal_size_mid 0.22
_exptl_crystal_size_min 0.17
_refine_diff_density_max 0.317
_refine_diff_density_min -0.318
_refine_diff_density_rms 0.065
_refine_ls_abs_structure_details
;
 Refined as an inversion twin.
;
_refine_ls_abs_structure_Flack 0.17(2)
_refine_ls_extinction_method none
_refine_ls_goodness_of_fit_ref 1.123
_refine_ls_hydrogen_treatment constr
_refine_ls_matrix_type full
_refine_ls_number_parameters 152
_refine_ls_number_reflns 1890
_refine_ls_number_restraints 0
_refine_ls_restrained_S_all 1.123
_refine_ls_R_factor_all 0.0271
_refine_ls_R_factor_gt 0.0271
_refine_ls_shift/su_max 0.000
_refine_ls_shift/su_mean 0.000
_refine_ls_structure_factor_coef Fsqd
_refine_ls_weighting_details 'w=1/[\s^2^(Fo^2^)+(0.0354P)^2^+0.4518P] where P=(Fo^2^+2Fc^2^)/3'
_refine_ls_weighting_scheme calc
_refine_ls_wR_factor_gt 0.0677
_refine_ls_wR_factor_ref 0.0677
_reflns_Friedel_coverage 0.671
_reflns_Friedel_fraction_full 0.960
_reflns_Friedel_fraction_max 0.961
_reflns_number_gt 1890
_reflns_number_total 1890
_reflns_threshold_expression 'I > 2\s(I)'
_cod_data_source_file d5ce01136a2.cif
_cod_data_source_block 1
_cod_database_code 7251498
_shelx_shelxl_version_number 2019/3
_shelx_space_group_comment
;
The symmetry employed for this shelxl refinement is uniquely defined
by the following loop, which should always be used as a source of
symmetry information in preference to the above space-group names.
They are only intended as comments.
;
_shelx_estimated_absorpt_t_max 0.636
_shelx_estimated_absorpt_t_min 0.329
_olex2_refinement_description
;
1. Twinned data refinement
 Scales: 0.83(2)
 0.17(2)
2. Fixed Uiso
 At 1.2 times of:
  All C(H) groups, All C(H,H) groups
 At 1.5 times of:
  All C(H,H,H) groups, All O(H) groups, All O(H,H) groups
3.a Free rotating group:
 O1W(H1WA,H1WB)
3.b Secondary CH2 refined with riding coordinates:
 C2(H2A,H2B), C3(H3A,H3B)
3.c Aromatic/amide H refined with riding coordinates:
 C5C(H5C), C6C(H6C)
3.d Idealised Me refined as rotating group:
 C21C(H21A,H21B,H21C)
3.e Idealised tetrahedral OH refined as rotating group:
 O31C(H31C), O41C(H41C)
;
_olex2_diffrn_ambient_temperature_device 'Oxford Cryosystems'
_olex2_exptl_crystal_mounting_method 'The crystal was mounted on a mylar loop in perfluoroether oil'
_olex2_submission_special_instructions 'No special instructions were received'

loop_
_space_group_symop_operation_xyz
'x, y, z'
'-x+1/2, -y, z+1/2'
'-x, y+1/2, -z+1/2'
'x+1/2, -y+1/2, -z'

loop_
_atom_site_label
_atom_site_type_symbol
_atom_site_fract_x
_atom_site_fract_y
_atom_site_fract_z
_atom_site_U_iso_or_equiv
_atom_site_adp_type
_atom_site_occupancy
_atom_site_site_symmetry_order
_atom_site_calc_flag
_atom_site_refinement_flags_posn
_atom_site_refinement_flags_adp
_atom_site_refinement_flags_occupancy
_atom_site_disorder_assembly
_atom_site_disorder_group
S1 S 0.63397(8) 0.19102(4) 0.18685(4) 0.00994(18) Uani 1 1 d . . . . .
C2 C 0.4692(4) 0.0755(2) 0.22061(17) 0.0118(5) Uani 1 1 d . . . . .
H2A H 0.485439 0.008316 0.174514 0.014 Uiso 1 1 calc R U . . .
H2B H 0.505900 0.046279 0.286181 0.014 Uiso 1 1 calc R U . . .
C3 C 0.2531(4) 0.1113(2) 0.22229(17) 0.0132(5) Uani 1 1 d . . . . .
H3A H 0.223496 0.159027 0.163455 0.016 Uiso 1 1 calc R U . . .
H3B H 0.171456 0.038516 0.220146 0.016 Uiso 1 1 calc R U . . .
O11 O 0.8277(2) 0.14052(14) 0.19505(13) 0.0158(4) Uani 1 1 d . . . . .
O12 O 0.5822(2) 0.22075(15) 0.08571(12) 0.0150(4) Uani 1 1 d . . . . .
O13 O 0.5977(2) 0.29204(14) 0.25152(11) 0.0135(4) Uani 1 1 d . . . . .
N1C N 0.2015(3) 0.18126(18) 0.30994(14) 0.0121(4) Uani 1 1 d . . . . .
C2C C 0.1834(3) 0.1261(2) 0.39835(18) 0.0134(5) Uani 1 1 d . . . . .
C3C C 0.1633(3) 0.1952(2) 0.48128(16) 0.0125(4) Uani 1 1 d . . . . .
C4C C 0.1567(3) 0.3199(2) 0.47411(17) 0.0127(5) Uani 1 1 d . . . . .
C5C C 0.1598(4) 0.3716(2) 0.38190(18) 0.0136(5) Uani 1 1 d . . . . .
H5C H 0.144560 0.455296 0.374590 0.016 Uiso 1 1 calc R U . . .
C6C C 0.1849(3) 0.3005(2) 0.30200(17) 0.0137(5) Uani 1 1 d . . . . .
H6C H 0.190730 0.336100 0.239265 0.016 Uiso 1 1 calc R U . . .
C21C C 0.1819(4) -0.0068(2) 0.40525(19) 0.0188(5) Uani 1 1 d . . . . .
H21A H 0.058807 -0.037504 0.378658 0.028 Uiso 1 1 calc R U . . .
H21B H 0.194023 -0.030704 0.473656 0.028 Uiso 1 1 calc R U . . .
H21C H 0.291798 -0.039325 0.367960 0.028 Uiso 1 1 calc R U . . .
O31C O 0.1533(3) 0.13840(15) 0.56769(12) 0.0165(4) Uani 1 1 d . . . . .
H31C H 0.134530 0.188349 0.612306 0.025 Uiso 1 1 calc R U . . .
O41C O 0.1462(3) 0.38060(14) 0.55752(12) 0.0167(4) Uani 1 1 d . . . . .
H41C H 0.164682 0.453361 0.546505 0.025 Uiso 1 1 calc R U . . .
O1W O 0.1979(3) 0.60765(15) 0.55523(13) 0.0162(4) Uani 1 1 d G . . . .
H1WA H 0.100995 0.656517 0.564673 0.024 Uiso 1 1 d G U . . .
H1WB H 0.264515 0.639528 0.507993 0.024 Uiso 1 1 d G U . . .

loop_
_atom_site_aniso_label
_atom_site_aniso_U_11
_atom_site_aniso_U_22
_atom_site_aniso_U_33
_atom_site_aniso_U_23
_atom_site_aniso_U_13
_atom_site_aniso_U_12
S1 0.0102(3) 0.0090(3) 0.0107(3) -0.00097(19) 0.0000(2) 0.0000(2)
C2 0.0134(11) 0.0099(10) 0.0120(10) -0.0011(8) 0.0019(9) -0.0003(9)
C3 0.0109(11) 0.0171(12) 0.0116(11) -0.0042(9) 0.0003(8) -0.0022(9)
O11 0.0113(8) 0.0142(8) 0.0220(9) -0.0031(7) -0.0007(7) 0.0012(6)
O12 0.0176(9) 0.0147(8) 0.0127(8) -0.0010(6) 0.0023(6) 0.0005(6)
O13 0.0169(8) 0.0101(8) 0.0134(8) -0.0016(6) -0.0008(7) -0.0003(6)
N1C 0.0096(8) 0.0143(9) 0.0122(9) -0.0015(8) 0.0004(7) 0.0007(7)
C2C 0.0088(11) 0.0151(12) 0.0162(11) 0.0004(9) 0.0011(9) -0.0019(9)
C3C 0.0094(10) 0.0155(11) 0.0127(10) 0.0008(9) 0.0028(8) 0.0004(10)
C4C 0.0087(10) 0.0142(11) 0.0152(11) -0.0019(9) 0.0018(9) 0.0008(10)
C5C 0.0119(11) 0.0113(11) 0.0178(11) 0.0008(9) 0.0011(9) 0.0016(10)
C6C 0.0103(10) 0.0171(11) 0.0138(11) 0.0029(10) 0.0005(8) 0.0012(9)
C21C 0.0259(14) 0.0121(11) 0.0184(11) -0.0029(9) 0.0068(10) -0.0027(10)
O31C 0.0268(10) 0.0107(7) 0.0119(8) -0.0007(6) 0.0058(8) 0.0001(8)
O41C 0.0254(10) 0.0106(8) 0.0140(8) -0.0020(6) 0.0048(8) -0.0002(8)
O1W 0.0207(9) 0.0113(8) 0.0165(8) 0.0022(7) 0.0062(7) 0.0013(7)

loop_
_atom_type_symbol
_atom_type_description
_atom_type_scat_dispersion_real
_atom_type_scat_dispersion_imag
_atom_type_scat_source
C C 0.0181 0.0091 'International Tables Vol C Tables 4.2.6.8 and 6.1.1.4'
H H 0.0000 0.0000 'International Tables Vol C Tables 4.2.6.8 and 6.1.1.4'
N N 0.0311 0.0180 'International Tables Vol C Tables 4.2.6.8 and 6.1.1.4'
O O 0.0492 0.0322 'International Tables Vol C Tables 4.2.6.8 and 6.1.1.4'
S S 0.3331 0.5567 'International Tables Vol C Tables 4.2.6.8 and 6.1.1.4'

loop_
_geom_angle_atom_site_label_1
_geom_angle_atom_site_label_2
_geom_angle_atom_site_label_3
_geom_angle
_geom_angle_site_symmetry_1
_geom_angle_site_symmetry_3
_geom_angle_publ_flag
O11 S1 C2 105.92(11) . . ?
O11 S1 O12 112.52(10) . . ?
O11 S1 O13 114.37(10) . . ?
O12 S1 C2 104.99(10) . . ?
O13 S1 C2 107.45(10) . . ?
O13 S1 O12 110.88(9) . . ?
S1 C2 H2A 108.5 . . ?
S1 C2 H2B 108.5 . . ?
H2A C2 H2B 107.5 . . ?
C3 C2 S1 115.05(17) . . ?
C3 C2 H2A 108.5 . . ?
C3 C2 H2B 108.5 . . ?
C2 C3 H3A 109.1 . . ?
C2 C3 H3B 109.1 . . ?
H3A C3 H3B 107.8 . . ?
N1C C3 C2 112.45(19) . . ?
N1C C3 H3A 109.1 . . ?
N1C C3 H3B 109.1 . . ?
C2C N1C C3 120.2(2) . . ?
C6C N1C C3 118.8(2) . . ?
C6C N1C C2C 120.9(2) . . ?
N1C C2C C3C 119.0(2) . . ?
N1C C2C C21C 120.6(2) . . ?
C3C C2C C21C 120.4(2) . . ?
C2C C3C C4C 120.3(2) . . ?
O31C C3C C2C 117.6(2) . . ?
O31C C3C C4C 122.1(2) . . ?
C5C C4C C3C 118.6(2) . . ?
O41C C4C C3C 116.8(2) . . ?
O41C C4C C5C 124.6(2) . . ?
C4C C5C H5C 120.4 . . ?
C6C C5C C4C 119.2(2) . . ?
C6C C5C H5C 120.4 . . ?
N1C C6C C5C 121.7(2) . . ?
N1C C6C H6C 119.2 . . ?
C5C C6C H6C 119.2 . . ?
C2C C21C H21A 109.5 . . ?
C2C C21C H21B 109.5 . . ?
C2C C21C H21C 109.5 . . ?
H21A C21C H21B 109.5 . . ?
H21A C21C H21C 109.5 . . ?
H21B C21C H21C 109.5 . . ?
C3C O31C H31C 109.5 . . ?
C4C O41C H41C 109.5 . . ?
H1WA O1W H1WB 104.5 . . ?

loop_
_geom_bond_atom_site_label_1
_geom_bond_atom_site_label_2
_geom_bond_distance
_geom_bond_site_symmetry_2
_geom_bond_publ_flag
S1 C2 1.779(2) . ?
S1 O11 1.4452(17) . ?
S1 O12 1.4710(17) . ?
S1 O13 1.4610(16) . ?
C2 H2A 0.9900 . ?
C2 H2B 0.9900 . ?
C2 C3 1.532(3) . ?
C3 H3A 0.9900 . ?
C3 H3B 0.9900 . ?
C3 N1C 1.479(3) . ?
N1C C2C 1.368(3) . ?
N1C C6C 1.348(3) . ?
C2C C3C 1.384(3) . ?
C2C C21C 1.494(4) . ?
C3C C4C 1.404(4) . ?
C3C O31C 1.348(3) . ?
C4C C5C 1.392(3) . ?
C4C O41C 1.334(3) . ?
C5C H5C 0.9500 . ?
C5C C6C 1.367(3) . ?
C6C H6C 0.9500 . ?
C21C H21A 0.9800 . ?
C21C H21B 0.9800 . ?
C21C H21C 0.9800 . ?
O31C H31C 0.8400 . ?
O41C H41C 0.8400 . ?
O1W H1WA 0.8700 . ?
O1W H1WB 0.8694 . ?

loop_
_geom_hbond_atom_site_label_D
_geom_hbond_atom_site_label_H
_geom_hbond_atom_site_label_A
_geom_hbond_distance_DH
_geom_hbond_distance_HA
_geom_hbond_distance_DA
_geom_hbond_angle_DHA
_geom_hbond_site_symmetry_A
_geom_hbond_publ_flag
C5C H5C O11 0.95 2.30 3.198(3) 158.4 3_655 yes
O31C H31C O13 0.84 1.90 2.629(2) 144.6 4_456 yes
O41C H41C O1W 0.84 1.75 2.573(2) 165.6 . yes
O1W H1WA O12 0.87 1.88 2.748(2) 172.0 2_565 yes
O1W H1WB O12 0.87 1.89 2.759(2) 174.2 3_655 yes

loop_
_geom_torsion_atom_site_label_1
_geom_torsion_atom_site_label_2
_geom_torsion_atom_site_label_3
_geom_torsion_atom_site_label_4
_geom_torsion
_geom_torsion_site_symmetry_1
_geom_torsion_site_symmetry_2
_geom_torsion_site_symmetry_3
_geom_torsion_site_symmetry_4
_geom_torsion_publ_flag
S1 C2 C3 N1C -77.2(2) . . . . ?
C2 C3 N1C C2C -74.8(3) . . . . ?
C2 C3 N1C C6C 101.2(2) . . . . ?
C3 N1C C2C C3C 170.7(2) . . . . ?
C3 N1C C2C C21C -10.3(3) . . . . ?
C3 N1C C6C C5C -172.4(2) . . . . ?
O11 S1 C2 C3 176.99(16) . . . . ?
O12 S1 C2 C3 -63.75(19) . . . . ?
O13 S1 C2 C3 54.35(19) . . . . ?
N1C C2C C3C C4C 1.6(3) . . . . ?
N1C C2C C3C O31C -177.5(2) . . . . ?
C2C N1C C6C C5C 3.5(3) . . . . ?
C2C C3C C4C C5C 3.6(3) . . . . ?
C2C C3C C4C O41C -177.0(2) . . . . ?
C3C C4C C5C C6C -5.2(3) . . . . ?
C4C C5C C6C N1C 1.8(3) . . . . ?
C6C N1C C2C C3C -5.2(3) . . . . ?
C6C N1C C2C C21C 173.8(2) . . . . ?
C21C C2C C3C C4C -177.4(2) . . . . ?
C21C C2C C3C O31C 3.5(3) . . . . ?
O31C C3C C4C C5C -177.4(2) . . . . ?
O31C C3C C4C O41C 2.1(3) . . . . ?
O41C C4C C5C C6C 175.4(2) . . . . ?

loop_
_twin_individual_id
_twin_individual_mass_fraction_refined
1 0.83(2)
2 0.17(2)
